data_4340343
loop_
_publ_author_name
'Zhu, Yu'
'Wang, Yan-Mei'
'Zhao, Sheng-Yun'
'Liu, Pan'
'Wei, Chao'
'Wu, Yun-Long'
'Xia, Chang-Kun'
'Xie, Ji-Min'

_publ_section_title
;
 Three N-H Functionalized Metal-Organic Frameworks with Selective CO2
 Uptake, Dye Capture, and Catalysis.
;
_journal_issue 14
_journal_name_full 'Inorganic chemistry'
_journal_page_first 7692
_journal_page_last 7699
_journal_paper_doi 10.1021/ic5009895
_journal_volume 53
_journal_year 2014
_chemical_formula_sum 'C23.5 H29.5 Cl0 Cu N4.5 Na0 O10.5'
_chemical_formula_weight 606.56
_chemical_name_systematic
; 
 ? 
;
_space_group_IT_number 15
_symmetry_cell_setting monoclinic
_symmetry_space_group_name_Hall '-C 2yc'
_symmetry_space_group_name_H-M 'C 1 2/c 1'
_atom_sites_solution_hydrogens geom
_atom_sites_solution_primary direct
_atom_sites_solution_secondary difmap
_audit_creation_method SHELXL-97
_cell_angle_alpha 90.00
_cell_angle_beta 110.21(3)
_cell_angle_gamma 90.00
_cell_formula_units_Z 4
_cell_length_a 18.889(4)
_cell_length_b 24.870(5)
_cell_length_c 6.5249(13)
_cell_measurement_temperature 193(2)
_cell_volume 2876.5(12)
_computing_structure_refinement 'SHELXL-97 (Sheldrick, 1997)'
_computing_structure_solution 'SHELXS-97 (Sheldrick, 1990)'
_diffrn_ambient_temperature 193(2)
_diffrn_measured_fraction_theta_full 0.801
_diffrn_measured_fraction_theta_max 0.801
_diffrn_radiation_monochromator graphite
_diffrn_radiation_source 'fine-focus sealed tube'
_diffrn_radiation_type MoK\a
_diffrn_radiation_wavelength 0.71073
_diffrn_reflns_av_R_equivalents 0.0428
_diffrn_reflns_av_sigmaI/netI 0.0625
_diffrn_reflns_limit_h_max 18
_diffrn_reflns_limit_h_min -21
_diffrn_reflns_limit_k_max 24
_diffrn_reflns_limit_k_min -29
_diffrn_reflns_limit_l_max 7
_diffrn_reflns_limit_l_min -5
_diffrn_reflns_number 4035
_diffrn_reflns_theta_full 24.99
_diffrn_reflns_theta_max 24.99
_diffrn_reflns_theta_min 3.28
_exptl_absorpt_coefficient_mu 0.820
_exptl_absorpt_correction_T_max 0.8531
_exptl_absorpt_correction_T_min 0.8029
_exptl_crystal_colour green
_exptl_crystal_density_diffrn 1.401
_exptl_crystal_density_method 'not measured'
_exptl_crystal_description prism
_exptl_crystal_F_000 1260
_exptl_crystal_size_max 0.28
_exptl_crystal_size_mid 0.22
_exptl_crystal_size_min 0.20
_platon_squeeze_details
;
;
_refine_diff_density_max 0.802
_refine_diff_density_min -0.383
_refine_diff_density_rms 0.079
_refine_ls_extinction_method none
_refine_ls_goodness_of_fit_ref 0.987
_refine_ls_hydrogen_treatment constr
_refine_ls_matrix_type full
_refine_ls_number_parameters 202
_refine_ls_number_reflns 2040
_refine_ls_number_restraints 98
_refine_ls_restrained_S_all 0.991
_refine_ls_R_factor_all 0.1168
_refine_ls_R_factor_gt 0.1014
_refine_ls_shift/su_max 0.000
_refine_ls_shift/su_mean 0.000
_refine_ls_structure_factor_coef Fsqd
_refine_ls_weighting_details 'calc w=1/[\s^2^(Fo^2^)+(0.2000P)^2^+10.0000P] where P=(Fo^2^+2Fc^2^)/3'
_refine_ls_weighting_scheme calc
_refine_ls_wR_factor_gt 0.2892
_refine_ls_wR_factor_ref 0.3040
_reflns_number_gt 1613
_reflns_number_total 2040
_reflns_threshold_expression >2sigma(I)
_cod_data_source_file ic5009895_si_004.cif
_cod_data_source_block x
_cod_depositor_comments 'Adding full bibliography for 4340343--4340345.cif.'
_cod_original_cell_volume 2876.5(10)
_cod_original_sg_symbol_H-M C2/c
_cod_original_formula_sum 'C23.50 H29.50 Cl0 Cu N4.50 Na0 O10.50'
_cod_database_code 4340343

loop_
_symmetry_equiv_pos_as_xyz
'x, y, z'
'-x, y, -z+1/2'
'x+1/2, y+1/2, z'
'-x+1/2, y+1/2, -z+1/2'
'-x, -y, -z'
'x, -y, z-1/2'
'-x+1/2, -y+1/2, -z'
'x+1/2, -y+1/2, z-1/2'

loop_
_atom_site_label
_atom_site_type_symbol
_atom_site_fract_x
_atom_site_fract_y
_atom_site_fract_z
_atom_site_U_iso_or_equiv
_atom_site_adp_type
_atom_site_occupancy
_atom_site_symmetry_multiplicity
_atom_site_calc_flag
_atom_site_refinement_flags
_atom_site_disorder_group
Cu1 Cu 0.00102(8) 0.27481(5) 0.3118(2) 0.0287(6) Uani 0.400(2) 1 d P .
Cu2 Cu 0.0000 0.19607(17) -0.2500 0.077(3) Uani 0.200(4) 2 d SPD .
O1 O 0.0812(4) 0.2215(3) 0.3944(19) 0.051(2) Uani 0.595(10) 1 d PDU 1
O2 O 0.0875(5) 0.2273(4) 0.0693(15) 0.086(3) Uani 0.595(10) 1 d PDU 1
C1 C 0.1168(6) 0.2134(6) 0.2660(15) 0.057(3) Uani 0.595(10) 1 d PDU 1
O2W O 0.2722(4) 0.0482(4) 0.394(2) 0.114(5) Uani 0.595(10) 1 d P 1
O1B O 0.0809(7) 0.2209(5) 0.273(2) 0.046(3) Uani 0.405(10) 1 d PDU 2
O2B O 0.1037(8) 0.1984(6) -0.0322(19) 0.085(4) Uani 0.405(10) 1 d PDU 2
C1B C 0.1216(8) 0.2047(8) 0.1704(17) 0.055(4) Uani 0.405(10) 1 d PDU 2
O2A O 0.0523(12) 0.1348(8) -0.395(5) 0.27(3) Uani 0.405(10) 1 d PD 2
N1 N 0.4276(3) 0.16488(19) 0.6533(9) 0.0543(13) Uani 1 1 d . .
C2 C 0.1966(3) 0.1930(2) 0.3399(11) 0.0576(16) Uani 1 1 d D .
C3 C 0.2456(4) 0.1925(3) 0.2190(11) 0.0689(19) Uani 1 1 d . .
H3 H 0.2269 0.1989 0.0693 0.083 Uiso 1 1 calc R .
C4 C 0.3209(4) 0.1828(3) 0.3231(10) 0.0588(16) Uani 1 1 d . .
H4 H 0.3538 0.1841 0.2452 0.071 Uiso 1 1 calc R .
C5 C 0.3483(3) 0.1708(2) 0.5460(9) 0.0414(12) Uani 1 1 d . .
C6 C 0.2992(3) 0.1692(3) 0.6584(9) 0.0491(14) Uani 1 1 d . .
H6 H 0.3170 0.1604 0.8059 0.059 Uiso 1 1 calc R .
C7 C 0.2244(3) 0.1805(2) 0.5572(10) 0.0497(14) Uani 1 1 d . .
H7 H 0.1920 0.1797 0.6370 0.060 Uiso 1 1 calc R .
C8 C 0.4587(3) 0.1180(2) 0.6945(8) 0.0378(12) Uani 1 1 d . .
N9 N 0.4230(2) 0.07018(16) 0.6449(6) 0.0371(10) Uani 1 1 d . .
H9 H 0.3749 0.0698 0.5795 0.045 Uiso 1 1 calc R .
C10 C 0.4616(3) 0.0209(2) 0.6964(7) 0.0367(11) Uani 1 1 d . .
C11 C 0.4220(3) -0.0273(2) 0.6408(8) 0.0449(13) Uani 1 1 d . .
H11 H 0.3701 -0.0273 0.5682 0.054 Uiso 1 1 calc R .
C12 C 0.4620(3) -0.0757(2) 0.6966(8) 0.0459(13) Uani 1 1 d . .
H12 H 0.4363 -0.1082 0.6603 0.055 Uiso 1 1 calc R .
O1W O 0.0000 0.28862(19) -0.2500 0.0402(12) Uani 1 2 d S .

loop_
_atom_site_aniso_label
_atom_site_aniso_U_11
_atom_site_aniso_U_22
_atom_site_aniso_U_33
_atom_site_aniso_U_23
_atom_site_aniso_U_13
_atom_site_aniso_U_12
Cu1 0.0067(8) 0.0321(8) 0.0429(12) -0.0039(5) 0.0029(9) -0.0001(5)
Cu2 0.060(4) 0.028(3) 0.079(4) 0.000 -0.057(3) 0.000
O1 0.025(3) 0.050(4) 0.073(5) -0.001(4) 0.010(4) 0.000(2)
O2 0.058(5) 0.094(6) 0.071(5) -0.016(5) -0.023(4) 0.029(4)
C1 0.033(6) 0.067(6) 0.061(7) -0.010(5) 0.004(6) 0.006(5)
O2W 0.024(4) 0.065(5) 0.211(12) -0.016(6) -0.014(5) -0.012(4)
O1B 0.039(6) 0.058(5) 0.036(5) 0.007(5) 0.007(5) 0.003(5)
O2B 0.064(6) 0.095(7) 0.069(6) -0.021(6) -0.013(5) 0.032(6)
C1B 0.040(6) 0.059(7) 0.052(7) 0.007(7) -0.004(7) 0.006(6)
O2A 0.124(18) 0.32(4) 0.42(5) 0.29(4) 0.19(3) 0.11(2)
N1 0.028(2) 0.050(3) 0.083(4) 0.006(2) 0.017(2) 0.0004(19)
C2 0.039(3) 0.050(3) 0.067(4) 0.003(3) -0.003(3) -0.007(2)
C3 0.057(4) 0.090(5) 0.041(3) 0.001(3) -0.007(3) -0.015(3)
C4 0.064(4) 0.068(4) 0.052(4) -0.005(3) 0.030(3) -0.001(3)
C5 0.024(2) 0.046(3) 0.052(3) 0.005(2) 0.011(2) 0.001(2)
C6 0.027(3) 0.073(4) 0.042(3) 0.011(3) 0.005(2) -0.001(2)
C7 0.031(3) 0.057(3) 0.063(4) -0.004(3) 0.019(3) -0.007(2)
C8 0.030(3) 0.045(3) 0.041(3) 0.002(2) 0.016(2) -0.001(2)
N9 0.029(2) 0.048(2) 0.035(2) 0.0013(16) 0.0116(17) -0.0002(17)
C10 0.038(3) 0.049(3) 0.026(2) -0.0003(19) 0.0148(19) -0.001(2)
C11 0.052(3) 0.053(3) 0.033(3) 0.003(2) 0.019(2) -0.002(2)
C12 0.062(3) 0.045(3) 0.039(3) -0.004(2) 0.028(2) -0.005(2)
O1W 0.026(3) 0.041(2) 0.061(3) 0.000 0.024(2) 0.000

loop_
_atom_type_symbol
_atom_type_description
_atom_type_scat_dispersion_real
_atom_type_scat_dispersion_imag
_atom_type_scat_source
C C 0.0033 0.0016 'International Tables Vol C Tables 4.2.6.8 and 6.1.1.4'
H H 0.0000 0.0000 'International Tables Vol C Tables 4.2.6.8 and 6.1.1.4'
Cl Cl 0.1484 0.1585 'International Tables Vol C Tables 4.2.6.8 and 6.1.1.4'
Cu Cu 0.3201 1.2651 'International Tables Vol C Tables 4.2.6.8 and 6.1.1.4'
N N 0.0061 0.0033 'International Tables Vol C Tables 4.2.6.8 and 6.1.1.4'
O O 0.0106 0.0060 'International Tables Vol C Tables 4.2.6.8 and 6.1.1.4'
Na Na 0.0362 0.0249 'International Tables Vol C Tables 4.2.6.8 and 6.1.1.4'

loop_
_geom_angle_atom_site_label_1
_geom_angle_atom_site_label_2
_geom_angle_atom_site_label_3
_geom_angle
_geom_angle_site_symmetry_1
_geom_angle_site_symmetry_3
Cu1 Cu1 O1 92.4(4) 2 .
Cu1 Cu1 N1 84.8(2) 2 7_556
O1 Cu1 N1 92.9(3) . 7_556
Cu1 Cu1 O1B 87.6(4) 2 2
O1 Cu1 O1B 94.3(4) . 2
N1 Cu1 O1B 169.7(4) 7_556 2
Cu1 Cu1 N1 72.7(2) 2 8_455
O1 Cu1 N1 163.7(3) . 8_455
N1 Cu1 N1 79.6(3) 7_556 8_455
O1B Cu1 N1 91.6(4) 2 8_455
Cu1 Cu1 O1B 70.2(4) 2 .
O1 Cu1 O1B 22.1(3) . .
N1 Cu1 O1B 90.5(4) 7_556 .
O1B Cu1 O1B 93.3(7) 2 .
N1 Cu1 O1B 142.3(4) 8_455 .
Cu1 Cu1 O1 65.8(3) 2 2
O1 Cu1 O1 94.6(4) . 2
N1 Cu1 O1 149.8(3) 7_556 2
O1B Cu1 O1 21.8(3) 2 2
N1 Cu1 O1 85.3(3) 8_455 2
O1B Cu1 O1 85.6(4) . 2
Cu1 Cu1 O2 122.5(3) 2 2
O1 Cu1 O2 98.0(3) . 2
N1 Cu1 O2 149.9(3) 7_556 2
O1B Cu1 O2 35.5(5) 2 2
N1 Cu1 O2 95.6(3) 8_455 2
O1B Cu1 O2 109.7(4) . 2
O1 Cu1 O2 57.1(4) 2 2
O2B Cu2 O2B 176.6(9) 2_554 .
O2B Cu2 O2A 101.0(9) 2_554 .
O2B Cu2 O2A 81.3(8) . .
O2B Cu2 O2A 81.3(8) 2_554 2_554
O2B Cu2 O2A 101.0(9) . 2_554
O2A Cu2 O2A 92.3(9) . 2_554
O2B Cu2 O1W 88.3(4) 2_554 .
O2B Cu2 O1W 88.3(4) . .
O2A Cu2 O1W 133.9(4) . .
O2A Cu2 O1W 133.9(4) 2_554 .
O2B Cu2 O2 149.4(5) 2_554 .
O2B Cu2 O2 28.2(4) . .
O2A Cu2 O2 109.5(8) . .
O2A Cu2 O2 97.7(7) 2_554 .
O1W Cu2 O2 70.3(3) . .
O2B Cu2 O2 28.2(4) 2_554 2_554
O2B Cu2 O2 149.4(5) . 2_554
O2A Cu2 O2 97.7(7) . 2_554
O2A Cu2 O2 109.5(8) 2_554 2_554
O1W Cu2 O2 70.3(3) . 2_554
O2 Cu2 O2 140.5(5) . 2_554
C1 O1 Cu1 117.9(8) . .
C1 O1 Cu1 96.9(7) . 2
Cu1 O1 Cu1 21.85(11) . 2
C1 O2 Cu2 139.1(10) . .
C1 O2 Cu1 85.1(7) . 2
Cu2 O2 Cu1 95.5(3) . 2
O2 C1 O1 119.3(11) . .
O2 C1 C2 117.3(8) . .
O1 C1 C2 123.2(8) . .
C1B O1B Cu1 129.6(11) . 2
C1B O1B Cu1 150.8(12) . .
Cu1 O1B Cu1 22.19(15) 2 .
C1B O2B Cu2 126.7(11) . .
O1B C1B O2B 127.8(12) . .
O1B C1B C2 105.6(9) . .
O2B C1B C2 126.6(11) . .
C8 N1 C5 121.3(4) . .
C8 N1 Cu1 114.8(3) . 7_556
C5 N1 Cu1 122.5(4) . 7_556
C8 N1 Cu1 112.0(4) . 8_556
C5 N1 Cu1 125.6(4) . 8_556
Cu1 N1 Cu1 22.53(8) 7_556 8_556
C7 C2 C3 119.2(6) . .
C7 C2 C1B 137.6(8) . .
C3 C2 C1B 103.0(7) . .
C7 C2 C1 113.1(6) . .
C3 C2 C1 127.1(6) . .
C1B C2 C1 26.8(5) . .
C4 C3 C2 119.6(6) . .
C4 C3 H3 120.2 . .
C2 C3 H3 120.2 . .
C3 C4 C5 120.2(5) . .
C3 C4 H4 119.9 . .
C5 C4 H4 119.9 . .
C6 C5 C4 119.2(5) . .
C6 C5 N1 121.8(5) . .
C4 C5 N1 118.8(5) . .
C5 C6 C7 121.0(5) . .
C5 C6 H6 119.5 . .
C7 C6 H6 119.5 . .
C2 C7 C6 120.6(5) . .
C2 C7 H7 119.7 . .
C6 C7 H7 119.7 . .
N1 C8 N9 126.3(4) . .
N1 C8 C8 115.4(3) . 2_656
N9 C8 C8 118.3(3) . 2_656
C8 N9 C10 122.3(4) . .
C8 N9 H9 118.8 . .
C10 N9 H9 118.8 . .
C10 C10 C11 120.7(3) 2_656 .
C10 C10 N9 119.4(3) 2_656 .
C11 C10 N9 119.9(5) . .
C10 C11 C12 118.6(5) . .
C10 C11 H11 120.7 . .
C12 C11 H11 120.7 . .
C12 C12 C11 120.7(3) 2_656 .
C12 C12 H12 119.6 2_656 .
C11 C12 H12 119.6 . .

loop_
_geom_bond_atom_site_label_1
_geom_bond_atom_site_label_2
_geom_bond_distance
_geom_bond_site_symmetry_2
Cu1 Cu1 0.793(2) 2
Cu1 O1 1.943(7) .
Cu1 N1 1.976(5) 7_556
Cu1 O1B 1.977(12) 2
Cu1 N1 2.062(5) 8_455
Cu1 O1B 2.099(13) .
Cu1 O1 2.129(9) 2
Cu1 O2 2.386(11) 2
Cu2 O2B 1.985(12) 2_554
Cu2 O2B 1.985(12) .
Cu2 O2A 2.199(19) .
Cu2 O2A 2.199(19) 2_554
Cu2 O1W 2.302(6) .
Cu2 O2 2.302(9) .
Cu2 O2 2.302(9) 2_554
O1 C1 1.258(9) .
O1 Cu1 2.129(9) 2
O2 C1 1.257(9) .
O2 Cu1 2.386(11) 2
C1 C2 1.504(12) .
O1B C1B 1.248(10) .
O1B Cu1 1.977(12) 2
O2B C1B 1.256(9) .
C1B C2 1.494(13) .
N1 C8 1.292(7) .
N1 C5 1.425(7) .
N1 Cu1 1.976(5) 7_556
N1 Cu1 2.062(5) 8_556
C2 C7 1.367(9) .
C2 C3 1.408(10) .
C3 C4 1.369(10) .
C3 H3 0.9300 .
C4 C5 1.398(9) .
C4 H4 0.9300 .
C5 C6 1.367(7) .
C6 C7 1.367(8) .
C6 H6 0.9300 .
C7 H7 0.9300 .
C8 N9 1.349(6) .
C8 C8 1.477(10) 2_656
N9 C10 1.407(7) .
N9 H9 0.8600 .
C10 C10 1.374(10) 2_656
C10 C11 1.393(8) .
C11 C12 1.402(8) .
C11 H11 0.9300 .
C12 C12 1.363(12) 2_656
C12 H12 0.9300 .

loop_
_platon_squeeze_void_nr
_platon_squeeze_void_average_x
_platon_squeeze_void_average_y
_platon_squeeze_void_average_z
_platon_squeeze_void_volume
_platon_squeeze_void_count_electrons
_platon_squeeze_void_content
1 0.000 0.000 -0.034 346 25 ' '
2 0.500 0.500 0.241 346 25 ' '
